data_7157750
loop_
_publ_author_name
'Zhang, Yanhua'
'Lin, Yun'
'Hou, Qianqian'
'Liu, Xi'
'Pricl, Sabrina'
'Peng, Ling'
'Xia, Yi'

_publ_section_title
;
 Novel aryltriazole acyclic C-azanucleosides as anticancer candidates.
;
_journal_issue 47
_journal_name_full 'Organic &amp; biomolecular chemistry'
_journal_page_first 9689
_journal_page_last 9699
_journal_paper_doi 10.1039/d0ob02164d
_journal_volume 18
_journal_year 2020
_chemical_absolute_configuration ad
_chemical_formula_moiety 'C11 H13 Cl N4 O'
_chemical_formula_sum 'C11 H13 Cl N4 O'
_chemical_formula_weight 252.70
_space_group_crystal_system triclinic
_space_group_IT_number 1
_space_group_name_Hall 'P 1'
_space_group_name_H-M_alt 'P 1'
_atom_sites_solution_hydrogens mixed
_atom_sites_solution_primary dual
_audit_creation_date 2019-03-25
_audit_creation_method
;
Olex2 1.2-alpha
(compiled 2018.07.26 svn.r3523 for OlexSys, GUI svn.r5532)
;
_audit_update_record
;
2019-03-27 deposited with the CCDC.	2020-11-17 downloaded from the CCDC.
;
_cell_angle_alpha 97.735(11)
_cell_angle_beta 94.192(11)
_cell_angle_gamma 92.200(11)
_cell_formula_units_Z 1
_cell_length_a 4.4944(6)
_cell_length_b 5.4263(7)
_cell_length_c 12.2978(16)
_cell_measurement_reflns_used 528
_cell_measurement_temperature 293(2)
_cell_measurement_theta_max 22.6840
_cell_measurement_theta_min 3.9180
_cell_volume 296.04(7)
_computing_molecular_graphics 'Olex2 (Dolomanov et al., 2009)'
_computing_publication_material 'Olex2 (Dolomanov et al., 2009)'
_computing_structure_refinement 'ShelXL (Sheldrick, 2015)'
_computing_structure_solution 'ShelXT (Sheldrick, 2015)'
_diffrn_ambient_temperature 293(2)
_diffrn_detector_area_resol_mean 16.0892
_diffrn_measured_fraction_theta_full 0.998
_diffrn_measured_fraction_theta_max 0.852
_diffrn_measurement_device_type 'SuperNova, Single source at offset/far, Eos'
_diffrn_measurement_method '\w scans'
_diffrn_radiation_type MoK\a
_diffrn_radiation_wavelength 0.71073
_diffrn_reflns_av_R_equivalents 0.0157
_diffrn_reflns_av_unetI/netI 0.0381
_diffrn_reflns_Laue_measured_fraction_full 0.998
_diffrn_reflns_Laue_measured_fraction_max 0.852
_diffrn_reflns_limit_h_max 5
_diffrn_reflns_limit_h_min -6
_diffrn_reflns_limit_k_max 7
_diffrn_reflns_limit_k_min -6
_diffrn_reflns_limit_l_max 12
_diffrn_reflns_limit_l_min -15
_diffrn_reflns_number 2050
_diffrn_reflns_point_group_measured_fraction_full 0.611
_diffrn_reflns_point_group_measured_fraction_max 0.511
_diffrn_reflns_theta_full 26.000
_diffrn_reflns_theta_max 28.948
_diffrn_reflns_theta_min 3.794
_diffrn_source 'micro-focus sealed X-ray tube'
_exptl_absorpt_coefficient_mu 0.312
_exptl_absorpt_correction_T_max 1.00000
_exptl_absorpt_correction_T_min 0.31624
_exptl_absorpt_correction_type multi-scan
_exptl_absorpt_process_details
;
CrysAlisPro 1.171.39.46e (Rigaku Oxford Diffraction, 2018)
Empirical absorption correction using spherical harmonics,
 implemented in SCALE3 ABSPACK scaling algorithm.
;
_exptl_crystal_colour colorless
_exptl_crystal_density_diffrn 1.417
_exptl_crystal_description block
_exptl_crystal_F_000 132
_exptl_crystal_size_max 0.28
_exptl_crystal_size_mid 0.27
_exptl_crystal_size_min 0.24
_refine_diff_density_max 0.188
_refine_diff_density_min -0.202
_refine_diff_density_rms 0.044
_refine_ls_abs_structure_details
;
 Flack x determined using 213 quotients [(I+)-(I-)]/[(I+)+(I-)]
 (Parsons, Flack and Wagner, Acta Cryst. B69 (2013) 249-259).
;
_refine_ls_abs_structure_Flack 0.10(8)
_refine_ls_extinction_method none
_refine_ls_goodness_of_fit_ref 1.045
_refine_ls_hydrogen_treatment mixed
_refine_ls_matrix_type full
_refine_ls_number_parameters 158
_refine_ls_number_reflns 1604
_refine_ls_number_restraints 3
_refine_ls_restrained_S_all 1.044
_refine_ls_R_factor_all 0.0636
_refine_ls_R_factor_gt 0.0426
_refine_ls_shift/su_max 0.000
_refine_ls_shift/su_mean 0.000
_refine_ls_structure_factor_coef Fsqd
_refine_ls_weighting_details 'w=1/[\s^2^(Fo^2^)+(0.0529P)^2^+0.0062P] where P=(Fo^2^+2Fc^2^)/3'
_refine_ls_weighting_scheme calc
_refine_ls_wR_factor_gt 0.0975
_refine_ls_wR_factor_ref 0.1135
_reflns_Friedel_coverage 0.200
_reflns_Friedel_fraction_full 0.224
_reflns_Friedel_fraction_max 0.170
_reflns_number_gt 1203
_reflns_number_total 1604
_reflns_threshold_expression 'I > 2\s(I)'
_cod_data_source_file d0ob02164d2.cif
_cod_data_source_block 20190325-xiayi-zyh-716
_cod_depositor_comments 'Adding full bibliography for 7157750.cif.'
_cod_database_code 7157750
_shelx_shelxl_version_number 2014/7
_shelx_space_group_comment
;
The symmetry employed for this shelxl refinement is uniquely defined
by the following loop, which should always be used as a source of
symmetry information in preference to the above space-group names.
They are only intended as comments.
;
_olex2_refinement_description
;
1. Fixed Uiso
 At 1.2 times of:
  All C(H) groups, All C(H,H) groups, All N(H) groups
 At 1.5 times of:
  All O(H) groups
2.a Secondary CH2 refined with riding coordinates:
 C3(H3A,H3B), C2(H2A,H2B), C1(H1B,H1C)
2.b Aromatic/amide H refined with riding coordinates:
 C5(H5), C10(H10), C11(H11), C7(H7), C8(H8)
2.c Idealised tetrahedral OH refined as rotating group:
 O1(H1)
;
_olex2_submission_special_instructions 'No special instructions were received'

loop_
_space_group_symop_operation_xyz
'x, y, z'

loop_
_atom_site_label
_atom_site_type_symbol
_atom_site_fract_x
_atom_site_fract_y
_atom_site_fract_z
_atom_site_U_iso_or_equiv
_atom_site_adp_type
_atom_site_occupancy
_atom_site_site_symmetry_order
_atom_site_calc_flag
_atom_site_refinement_flags_posn
_atom_site_refinement_flags_adp
_atom_site_refinement_flags_occupancy
_atom_site_disorder_assembly
_atom_site_disorder_group
Cl1 Cl -0.4004(3) 0.8335(2) 0.09751(13) 0.0789(5) Uani 1 1 d . . . . .
N2 N 0.3510(8) 0.5634(7) 0.4737(3) 0.0440(9) Uani 1 1 d . . . . .
O1 O 1.4005(7) 0.0985(6) 0.8128(3) 0.0637(10) Uani 1 1 d . . . . .
H1 H 1.5408 0.1891 0.8005 0.096 Uiso 1 1 calc GR . . . .
N1 N 0.9034(8) 0.3959(7) 0.7750(3) 0.0433(9) Uani 1 1 d . . . . .
H1A H 0.991(11) 0.318(10) 0.725(4) 0.052 Uiso 1 1 d R . . . .
N3 N 0.4711(10) 0.3388(8) 0.4682(4) 0.0623(12) Uani 1 1 d . . . . .
C6 C 0.1595(9) 0.6245(8) 0.3846(4) 0.0430(11) Uani 1 1 d . . . . .
N4 N 0.6424(10) 0.3377(8) 0.5594(4) 0.0626(12) Uani 1 1 d . . . . .
C5 C 0.4529(10) 0.7056(8) 0.5690(4) 0.0474(11) Uani 1 1 d . . . . .
H5 H 0.4070 0.8689 0.5924 0.057 Uiso 1 1 calc R . . . .
C3 C 0.8171(10) 0.6221(8) 0.7303(4) 0.0441(10) Uani 1 1 d . . . . .
H3A H 0.9953 0.7201 0.7201 0.053 Uiso 1 1 calc R . . . .
H3B H 0.7031 0.7213 0.7826 0.053 Uiso 1 1 calc R . . . .
C4 C 0.6356(9) 0.5623(8) 0.6237(4) 0.0451(11) Uani 1 1 d . . . . .
C10 C -0.0369(11) 0.5336(9) 0.1961(4) 0.0596(14) Uani 1 1 d . . . . .
H10 H -0.0529 0.4312 0.1287 0.072 Uiso 1 1 calc R . . . .
C9 C -0.1909(10) 0.7486(9) 0.2102(4) 0.0514(12) Uani 1 1 d . . . . .
C2 C 1.1144(10) 0.4531(8) 0.8721(4) 0.0490(11) Uani 1 1 d . . . . .
H2A H 1.0118 0.5296 0.9338 0.059 Uiso 1 1 calc R . . . .
H2B H 1.2703 0.5704 0.8577 0.059 Uiso 1 1 calc R . . . .
C11 C 0.1422(11) 0.4726(9) 0.2842(4) 0.0550(13) Uani 1 1 d . . . . .
H11 H 0.2508 0.3297 0.2759 0.066 Uiso 1 1 calc R . . . .
C7 C -0.0043(10) 0.8345(9) 0.3979(4) 0.0485(11) Uani 1 1 d . . . . .
H7 H 0.0028 0.9341 0.4659 0.058 Uiso 1 1 calc R . . . .
C8 C -0.1779(10) 0.8948(9) 0.3098(4) 0.0521(12) Uani 1 1 d . . . . .
H8 H -0.2878 1.0370 0.3181 0.062 Uiso 1 1 calc R . . . .
C1 C 1.2519(11) 0.2177(9) 0.9006(4) 0.0571(13) Uani 1 1 d . . . . .
H1B H 1.3926 0.2585 0.9648 0.069 Uiso 1 1 calc R . . . .
H1C H 1.0965 0.1050 0.9190 0.069 Uiso 1 1 calc R . . . .

loop_
_atom_site_aniso_label
_atom_site_aniso_U_11
_atom_site_aniso_U_22
_atom_site_aniso_U_33
_atom_site_aniso_U_23
_atom_site_aniso_U_13
_atom_site_aniso_U_12
Cl1 0.0870(10) 0.0804(10) 0.0681(10) 0.0165(8) -0.0144(7) 0.0072(8)
N2 0.049(2) 0.035(2) 0.049(2) 0.0050(18) 0.0042(18) 0.0068(18)
O1 0.049(2) 0.0394(19) 0.099(3) -0.0047(19) 0.0094(19) 0.0028(15)
N1 0.046(2) 0.039(2) 0.044(2) 0.0012(17) 0.0004(16) 0.0073(17)
N3 0.074(3) 0.045(2) 0.063(3) -0.006(2) -0.010(2) 0.019(2)
C6 0.045(3) 0.040(2) 0.043(3) 0.002(2) 0.009(2) -0.003(2)
N4 0.079(3) 0.042(2) 0.062(3) -0.003(2) -0.009(2) 0.013(2)
C5 0.057(3) 0.034(2) 0.050(3) 0.000(2) 0.007(2) 0.006(2)
C3 0.048(2) 0.033(2) 0.050(3) 0.0013(19) 0.005(2) 0.004(2)
C4 0.047(2) 0.034(2) 0.055(3) 0.004(2) 0.010(2) 0.004(2)
C10 0.076(3) 0.054(3) 0.048(3) 0.003(2) 0.008(3) 0.002(3)
C9 0.050(3) 0.053(3) 0.052(3) 0.011(2) 0.002(2) -0.001(2)
C2 0.049(2) 0.045(3) 0.051(3) -0.002(2) 0.004(2) 0.004(2)
C11 0.067(3) 0.050(3) 0.048(3) 0.003(2) 0.006(3) 0.011(3)
C7 0.050(3) 0.041(3) 0.054(3) 0.004(2) 0.003(2) 0.005(2)
C8 0.050(3) 0.044(3) 0.062(3) 0.005(2) 0.006(2) 0.006(2)
C1 0.059(3) 0.046(3) 0.065(3) 0.010(2) -0.008(3) 0.003(2)

loop_
_atom_type_symbol
_atom_type_description
_atom_type_scat_dispersion_real
_atom_type_scat_dispersion_imag
_atom_type_scat_source
C C 0.0033 0.0016 'International Tables Vol C Tables 4.2.6.8 and 6.1.1.4'
H H 0.0000 0.0000 'International Tables Vol C Tables 4.2.6.8 and 6.1.1.4'
Cl Cl 0.1484 0.1585 'International Tables Vol C Tables 4.2.6.8 and 6.1.1.4'
N N 0.0061 0.0033 'International Tables Vol C Tables 4.2.6.8 and 6.1.1.4'
O O 0.0106 0.0060 'International Tables Vol C Tables 4.2.6.8 and 6.1.1.4'

loop_
_geom_angle_atom_site_label_1
_geom_angle_atom_site_label_2
_geom_angle_atom_site_label_3
_geom_angle
_geom_angle_site_symmetry_1
_geom_angle_site_symmetry_3
_geom_angle_publ_flag
N3 N2 C6 120.6(4) . . ?
N3 N2 C5 109.7(4) . . ?
C5 N2 C6 129.7(4) . . ?
C1 O1 H1 109.5 . . ?
C3 N1 H1A 104(4) . . ?
C2 N1 H1A 108(3) . . ?
C2 N1 C3 111.5(4) . . ?
N4 N3 N2 107.3(4) . . ?
C11 C6 N2 119.4(4) . . ?
C7 C6 N2 120.3(4) . . ?
C7 C6 C11 120.3(4) . . ?
N3 N4 C4 109.4(4) . . ?
N2 C5 H5 126.9 . . ?
N2 C5 C4 106.2(4) . . ?
C4 C5 H5 126.9 . . ?
N1 C3 H3A 109.3 . . ?
N1 C3 H3B 109.3 . . ?
N1 C3 C4 111.5(4) . . ?
H3A C3 H3B 108.0 . . ?
C4 C3 H3A 109.3 . . ?
C4 C3 H3B 109.3 . . ?
N4 C4 C3 122.1(4) . . ?
C5 C4 N4 107.5(4) . . ?
C5 C4 C3 130.3(4) . . ?
C9 C10 H10 120.6 . . ?
C9 C10 C11 118.7(5) . . ?
C11 C10 H10 120.6 . . ?
C10 C9 Cl1 118.7(4) . . ?
C8 C9 Cl1 120.3(4) . . ?
C8 C9 C10 121.1(4) . . ?
N1 C2 H2A 109.6 . . ?
N1 C2 H2B 109.6 . . ?
N1 C2 C1 110.1(4) . . ?
H2A C2 H2B 108.2 . . ?
C1 C2 H2A 109.6 . . ?
C1 C2 H2B 109.6 . . ?
C6 C11 C10 120.0(4) . . ?
C6 C11 H11 120.0 . . ?
C10 C11 H11 120.0 . . ?
C6 C7 H7 120.4 . . ?
C8 C7 C6 119.2(5) . . ?
C8 C7 H7 120.4 . . ?
C9 C8 C7 120.6(4) . . ?
C9 C8 H8 119.7 . . ?
C7 C8 H8 119.7 . . ?
O1 C1 C2 111.6(4) . . ?
O1 C1 H1B 109.3 . . ?
O1 C1 H1C 109.3 . . ?
C2 C1 H1B 109.3 . . ?
C2 C1 H1C 109.3 . . ?
H1B C1 H1C 108.0 . . ?

loop_
_geom_bond_atom_site_label_1
_geom_bond_atom_site_label_2
_geom_bond_distance
_geom_bond_site_symmetry_2
_geom_bond_publ_flag
Cl1 C9 1.742(5) . ?
N2 N3 1.347(5) . ?
N2 C6 1.426(5) . ?
N2 C5 1.352(6) . ?
O1 H1 0.8200 . ?
O1 C1 1.408(6) . ?
N1 H1A 0.83(5) . ?
N1 C3 1.465(5) . ?
N1 C2 1.460(5) . ?
N3 N4 1.315(6) . ?
C6 C11 1.385(6) . ?
C6 C7 1.378(6) . ?
N4 C4 1.363(6) . ?
C5 H5 0.9300 . ?
C5 C4 1.356(6) . ?
C3 H3A 0.9700 . ?
C3 H3B 0.9700 . ?
C3 C4 1.483(6) . ?
C10 H10 0.9300 . ?
C10 C9 1.377(6) . ?
C10 C11 1.386(7) . ?
C9 C8 1.362(7) . ?
C2 H2A 0.9700 . ?
C2 H2B 0.9700 . ?
C2 C1 1.512(6) . ?
C11 H11 0.9300 . ?
C7 H7 0.9300 . ?
C7 C8 1.372(7) . ?
C8 H8 0.9300 . ?
C1 H1B 0.9700 . ?
C1 H1C 0.9700 . ?

loop_
_geom_torsion_atom_site_label_1
_geom_torsion_atom_site_label_2
_geom_torsion_atom_site_label_3
_geom_torsion_atom_site_label_4
_geom_torsion
_geom_torsion_site_symmetry_1
_geom_torsion_site_symmetry_2
_geom_torsion_site_symmetry_3
_geom_torsion_site_symmetry_4
_geom_torsion_publ_flag
Cl1 C9 C8 C7 -177.5(4) . . . . ?
N2 N3 N4 C4 -0.5(6) . . . . ?
N2 C6 C11 C10 -178.3(4) . . . . ?
N2 C6 C7 C8 177.4(4) . . . . ?
N2 C5 C4 N4 0.7(5) . . . . ?
N2 C5 C4 C3 177.7(4) . . . . ?
N1 C3 C4 N4 -21.6(6) . . . . ?
N1 C3 C4 C5 161.8(4) . . . . ?
N1 C2 C1 O1 58.5(5) . . . . ?
N3 N2 C6 C11 -12.4(6) . . . . ?
N3 N2 C6 C7 168.4(5) . . . . ?
N3 N2 C5 C4 -1.1(5) . . . . ?
N3 N4 C4 C5 -0.1(6) . . . . ?
N3 N4 C4 C3 -177.4(4) . . . . ?
C6 N2 N3 N4 178.2(3) . . . . ?
C6 N2 C5 C4 -177.9(4) . . . . ?
C6 C7 C8 C9 0.5(7) . . . . ?
C5 N2 N3 N4 1.0(6) . . . . ?
C5 N2 C6 C11 164.2(5) . . . . ?
C5 N2 C6 C7 -15.1(6) . . . . ?
C3 N1 C2 C1 -167.2(4) . . . . ?
C10 C9 C8 C7 1.7(7) . . . . ?
C9 C10 C11 C6 1.2(7) . . . . ?
C2 N1 C3 C4 172.4(3) . . . . ?
C11 C6 C7 C8 -1.8(7) . . . . ?
C11 C10 C9 Cl1 176.7(4) . . . . ?
C11 C10 C9 C8 -2.5(7) . . . . ?
C7 C6 C11 C10 1.0(7) . . . . ?
